data_2241017
loop_
_publ_author_name
'Gopinath, S.'
'Sethusankar, K.'
'Ramalingam, Bose Muthu'
'Mohanakrishnan, Arasambattu K.'

_publ_section_title
;
 Crystal structures of three indole derivatives:
 3-ethnyl-2-methyl-1-phenylsulfonyl-1<i>H</i>-indole,
 4-phenylsulfonyl-3<i>H</i>,4<i>H</i>-cyclopenta[<i>b</i>]indol-1(2<i>H</i>)-one
 and
 1-{2-[(<i>E</i>)-2-(5-chloro-2-nitrophenyl)ethenyl]-1-phenylsulfonyl-1<i>H</i>-indol-3-yl}ethan-1-one
 chloroform monosolvate
;
_journal_coeditor_code BG2558
_journal_issue 9
_journal_name_full 'Acta Crystallographica Section E'
_journal_page_first 1036
_journal_page_last 1041
_journal_paper_doi 10.1107/S2056989015014917
_journal_volume 71
_journal_year 2015
_chemical_formula_iupac 'C17 H13 N O3 S'
_chemical_formula_moiety 'C17 H13 N O3 S'
_chemical_formula_sum 'C17 H13 N O3 S'
_chemical_formula_weight 311.34
_chemical_name_systematic
;
4-Phenylsulfonyl-3<i>H</i>,4<i>H</i>-cyclopenta[<i>b</i>]indol-1(2<i>H</i>)-one
;
_space_group_IT_number 2
_symmetry_cell_setting triclinic
_symmetry_space_group_name_Hall '-P 1'
_symmetry_space_group_name_H-M 'P -1'
_atom_sites_solution_hydrogens geom
_atom_sites_solution_primary direct
_atom_sites_solution_secondary difmap
_audit_creation_method SHELXL-97
_cell_angle_alpha 102.706(3)
_cell_angle_beta 96.552(3)
_cell_angle_gamma 111.989(2)
_cell_formula_units_Z 4
_cell_length_a 9.8708(6)
_cell_length_b 12.3914(7)
_cell_length_c 13.1457(12)
_cell_measurement_reflns_used 5869
_cell_measurement_temperature 296(2)
_cell_measurement_theta_max 26.52
_cell_measurement_theta_min 1.63
_cell_volume 1419.70(18)
_computing_cell_refinement
;
APEX2 (Bruker, 2008)
;
_computing_data_collection
;
APEX2 (Bruker, 2008)
;
_computing_data_reduction
;
SAINT (Bruker, 2008)
;
_computing_molecular_graphics
;
ORTEP-3 for Windows (Farrugia, 2012) and Mercury (Macrae <i>et al.</i>,
2008)
;
_computing_publication_material
;
SHELXL97 (Sheldrick, 2008) and  PLATON  (Spek, 2009)
;
_computing_structure_refinement
;
SHELXL97 (Sheldrick, 2008)
;
_computing_structure_solution
;
SHELXS97 (Sheldrick, 2008)
;
_diffrn_ambient_temperature 296(2)
_diffrn_measured_fraction_theta_full 0.994
_diffrn_measured_fraction_theta_max 0.994
_diffrn_measurement_device_type 'Bruker Kappa APEXII CCD'
_diffrn_measurement_method '\w & \f scans'
_diffrn_radiation_monochromator graphite
_diffrn_radiation_source 'fine-focus sealed tube'
_diffrn_radiation_type MoK\a
_diffrn_radiation_wavelength 0.71073
_diffrn_reflns_av_R_equivalents 0.0283
_diffrn_reflns_av_sigmaI/netI 0.0202
_diffrn_reflns_limit_h_max 11
_diffrn_reflns_limit_h_min -12
_diffrn_reflns_limit_k_max 15
_diffrn_reflns_limit_k_min -15
_diffrn_reflns_limit_l_max 16
_diffrn_reflns_limit_l_min -16
_diffrn_reflns_number 20747
_diffrn_reflns_theta_full 26.52
_diffrn_reflns_theta_max 26.52
_diffrn_reflns_theta_min 1.63
_exptl_absorpt_coefficient_mu 0.240
_exptl_absorpt_correction_T_max 0.942
_exptl_absorpt_correction_T_min 0.919
_exptl_absorpt_correction_type multi-scan
_exptl_absorpt_process_details
;
(SADABS; Bruker, 2008)
;
_exptl_crystal_colour white
_exptl_crystal_density_diffrn 1.457
_exptl_crystal_density_method 'not measured'
_exptl_crystal_description Block
_exptl_crystal_F_000 648
_exptl_crystal_size_max 0.35
_exptl_crystal_size_mid 0.30
_exptl_crystal_size_min 0.25
_refine_diff_density_max 0.221
_refine_diff_density_min -0.457
_refine_ls_extinction_method none
_refine_ls_goodness_of_fit_ref 1.035
_refine_ls_hydrogen_treatment constr
_refine_ls_matrix_type full
_refine_ls_number_parameters 397
_refine_ls_number_reflns 5869
_refine_ls_number_restraints 0
_refine_ls_restrained_S_all 1.035
_refine_ls_R_factor_all 0.0451
_refine_ls_R_factor_gt 0.0376
_refine_ls_shift/su_max 0.000
_refine_ls_shift/su_mean 0.000
_refine_ls_structure_factor_coef Fsqd
_refine_ls_weighting_details 'calc w=1/[\s^2^(Fo^2^)+(0.0542P)^2^+0.3752P] where P=(Fo^2^+2Fc^2^)/3'
_refine_ls_weighting_scheme calc
_refine_ls_wR_factor_gt 0.0989
_refine_ls_wR_factor_ref 0.1054
_reflns_number_gt 4993
_reflns_number_total 5869
_reflns_threshold_expression I>2sigma(I)
_cod_data_source_file bg2558sup1.cif
_cod_data_source_block II
_cod_database_code 2241017

loop_
_symmetry_equiv_pos_as_xyz
'x, y, z'
'-x, -y, -z'

loop_
_atom_site_type_symbol
_atom_site_label
_atom_site_fract_x
_atom_site_fract_y
_atom_site_fract_z
_atom_site_U_iso_or_equiv
_atom_site_adp_type
_atom_site_calc_flag
_atom_site_refinement_flags
_atom_site_occupancy
_atom_site_symmetry_multiplicity
C C1A 0.27143(17) 0.47276(13) 0.54857(12) 0.0410(3) Uani d . 1 1
C C1B 0.47089(17) 0.18216(14) 0.06379(12) 0.0422(3) Uani d . 1 1
C C2A 0.16605(19) 0.47310(16) 0.46965(14) 0.0520(4) Uani d . 1 1
H H2A 0.0730 0.4080 0.4430 0.062 Uiso calc R 1 1
C C2B 0.3875(2) 0.20192(17) -0.01653(14) 0.0549(4) Uani d . 1 1
H H2B 0.4237 0.2740 -0.0353 0.066 Uiso calc R 1 1
C C3A 0.2044(2) 0.57378(18) 0.43203(14) 0.0571(4) Uani d . 1 1
H H3A 0.1357 0.5762 0.3789 0.069 Uiso calc R 1 1
C C3B 0.2488(2) 0.11042(19) -0.06764(15) 0.0619(5) Uani d . 1 1
H H3B 0.1910 0.1209 -0.1224 0.074 Uiso calc R 1 1
C C4A 0.3429(2) 0.67144(17) 0.47144(14) 0.0557(4) Uani d . 1 1
H H4A 0.3656 0.7376 0.4439 0.067 Uiso calc R 1 1
C C4B 0.1935(2) 0.00281(18) -0.03917(14) 0.0583(4) Uani d . 1 1
H H4B 0.0991 -0.0567 -0.0746 0.070 Uiso calc R 1 1
C C5A 0.44741(19) 0.67175(15) 0.55092(13) 0.0469(4) Uani d . 1 1
H H5A 0.5396 0.7379 0.5777 0.056 Uiso calc R 1 1
C C5B 0.27612(18) -0.01695(15) 0.04054(13) 0.0484(4) Uani d . 1 1
H H5B 0.2384 -0.0890 0.0592 0.058 Uiso calc R 1 1
C C6A 0.41249(17) 0.57126(13) 0.59034(11) 0.0392(3) Uani d . 1 1
C C6B 0.41774(17) 0.07334(13) 0.09293(11) 0.0397(3) Uani d . 1 1
C C7A 0.48985(17) 0.53962(13) 0.67042(12) 0.0410(3) Uani d . 1 1
C C7B 0.53358(17) 0.08518(14) 0.17716(12) 0.0409(3) Uani d . 1 1
C C8A 0.39943(18) 0.42812(13) 0.67492(12) 0.0416(3) Uani d . 1 1
C C8B 0.64817(17) 0.19489(14) 0.19660(12) 0.0414(3) Uani d . 1 1
C C9A 0.16768(17) 0.15117(13) 0.48222(13) 0.0438(3) Uani d . 1 1
C C9B 0.83862(18) 0.35206(12) 0.03001(12) 0.0430(3) Uani d . 1 1
C C10A 0.12748(19) 0.14631(16) 0.37681(14) 0.0530(4) Uani d . 1 1
H H10A 0.0776 0.1920 0.3583 0.064 Uiso calc R 1 1
C C10B 0.7815(2) 0.32544(15) -0.07768(14) 0.0538(4) Uani d . 1 1
H H10B 0.6897 0.3264 -0.1016 0.065 Uiso calc R 1 1
C C11A 0.1624(2) 0.07259(18) 0.29923(15) 0.0611(5) Uani d . 1 1
H H11A 0.1363 0.0685 0.2278 0.073 Uiso calc R 1 1
C C11B 0.8642(3) 0.29730(16) -0.14913(15) 0.0642(5) Uani d . 1 1
H H11B 0.8293 0.2815 -0.2220 0.077 Uiso calc R 1 1
C C12A 0.2354(2) 0.00561(15) 0.32725(16) 0.0616(5) Uani d . 1 1
H H12A 0.2574 -0.0448 0.2745 0.074 Uiso calc R 1 1
C C12B 0.9973(2) 0.29264(17) -0.11305(17) 0.0668(6) Uani d . 1 1
H H12B 1.0522 0.2738 -0.1616 0.080 Uiso calc R 1 1
C C13A 0.2767(3) 0.01193(16) 0.43244(18) 0.0669(5) Uani d . 1 1
H H13A 0.3274 -0.0335 0.4503 0.080 Uiso calc R 1 1
C C13B 1.0500(2) 0.31548(18) -0.00588(17) 0.0669(5) Uani d . 1 1
H H13B 1.1387 0.3094 0.0175 0.080 Uiso calc R 1 1
C C14A 0.2435(2) 0.08522(15) 0.51197(15) 0.0577(4) Uani d . 1 1
H H14A 0.2714 0.0901 0.5834 0.069 Uiso calc R 1 1
C C14B 0.97249(19) 0.34730(15) 0.06729(14) 0.0552(4) Uani d . 1 1
H H14B 1.0093 0.3652 0.1401 0.066 Uiso calc R 1 1
C C15A 0.6302(2) 0.58497(15) 0.74785(13) 0.0503(4) Uani d . 1 1
C C15B 0.57228(19) 0.01988(15) 0.24752(13) 0.0468(4) Uani d . 1 1
C C16A 0.6165(2) 0.48606(17) 0.80306(15) 0.0602(5) Uani d . 1 1
H H16A 0.6269 0.5180 0.8792 0.072 Uiso calc R 1 1
H H16B 0.6947 0.4579 0.7924 0.072 Uiso calc R 1 1
C C16B 0.7286(2) 0.10394(17) 0.31390(14) 0.0572(4) Uani d . 1 1
H H16C 0.7971 0.0655 0.3016 0.069 Uiso calc R 1 1
H H16D 0.7271 0.1215 0.3893 0.069 Uiso calc R 1 1
C C17A 0.4624(2) 0.38091(16) 0.75460(14) 0.0542(4) Uani d . 1 1
H H17A 0.4707 0.3065 0.7206 0.065 Uiso calc R 1 1
H H17B 0.4026 0.3669 0.8079 0.065 Uiso calc R 1 1
C C17B 0.78018(19) 0.22189(16) 0.28064(14) 0.0523(4) Uani d . 1 1
H H17C 0.7982 0.2917 0.3398 0.063 Uiso calc R 1 1
H H17D 0.8697 0.2356 0.2522 0.063 Uiso calc R 1 1
N N1A 0.26446(15) 0.38410(11) 0.60335(10) 0.0431(3) Uani d . 1 1
N N1B 0.61497(14) 0.25901(12) 0.13099(10) 0.0433(3) Uani d . 1 1
O O1A -0.00723(13) 0.25534(12) 0.53947(12) 0.0686(4) Uani d . 1 1
O O1B 0.64889(16) 0.44484(11) 0.07644(11) 0.0635(3) Uani d . 1 1
O O2A 0.14420(16) 0.21454(12) 0.67831(10) 0.0668(4) Uani d . 1 1
O O2B 0.83407(15) 0.45097(11) 0.22453(10) 0.0605(3) Uani d . 1 1
O O3A 0.73912(16) 0.68021(13) 0.76796(12) 0.0735(4) Uani d . 1 1
O O3B 0.49962(15) -0.08050(11) 0.25493(11) 0.0632(3) Uani d . 1 1
S S1A 0.12615(5) 0.24657(4) 0.58169(3) 0.04932(12) Uani d . 1 1
S S1B 0.73718(5) 0.39203(3) 0.12199(3) 0.04713(12) Uani d . 1 1

loop_
_atom_site_aniso_label
_atom_site_aniso_U_11
_atom_site_aniso_U_22
_atom_site_aniso_U_33
_atom_site_aniso_U_12
_atom_site_aniso_U_13
_atom_site_aniso_U_23
C1A 0.0439(8) 0.0406(7) 0.0421(8) 0.0219(6) 0.0132(6) 0.0088(6)
C1B 0.0434(8) 0.0484(8) 0.0403(8) 0.0227(7) 0.0146(6) 0.0136(6)
C2A 0.0457(9) 0.0564(10) 0.0506(9) 0.0246(8) 0.0034(7) 0.0062(7)
C2B 0.0642(11) 0.0614(10) 0.0525(9) 0.0346(9) 0.0153(8) 0.0252(8)
C3A 0.0622(11) 0.0711(12) 0.0498(9) 0.0417(10) 0.0065(8) 0.0173(8)
C3B 0.0628(11) 0.0791(13) 0.0516(10) 0.0414(10) 0.0020(8) 0.0172(9)
C4A 0.0688(11) 0.0601(10) 0.0552(10) 0.0380(9) 0.0178(9) 0.0267(8)
C4B 0.0478(10) 0.0657(11) 0.0546(10) 0.0241(9) 0.0013(8) 0.0077(8)
C5A 0.0502(9) 0.0458(8) 0.0501(9) 0.0221(7) 0.0142(7) 0.0182(7)
C5B 0.0444(8) 0.0485(9) 0.0490(9) 0.0177(7) 0.0091(7) 0.0109(7)
C6A 0.0430(8) 0.0408(7) 0.0376(7) 0.0213(6) 0.0115(6) 0.0097(6)
C6B 0.0416(8) 0.0438(8) 0.0378(7) 0.0205(6) 0.0137(6) 0.0120(6)
C7A 0.0447(8) 0.0411(7) 0.0398(7) 0.0199(6) 0.0100(6) 0.0121(6)
C7B 0.0409(8) 0.0438(8) 0.0401(7) 0.0179(6) 0.0123(6) 0.0134(6)
C8A 0.0483(8) 0.0401(7) 0.0400(8) 0.0216(7) 0.0134(6) 0.0103(6)
C8B 0.0425(8) 0.0447(8) 0.0392(7) 0.0184(6) 0.0142(6) 0.0130(6)
C9A 0.0434(8) 0.0342(7) 0.0500(8) 0.0108(6) 0.0174(7) 0.0105(6)
C9B 0.0507(9) 0.0310(7) 0.0464(8) 0.0132(6) 0.0203(7) 0.0109(6)
C10A 0.0453(9) 0.0544(9) 0.0537(10) 0.0193(8) 0.0067(7) 0.0093(8)
C10B 0.0752(12) 0.0466(9) 0.0519(9) 0.0316(9) 0.0212(8) 0.0221(7)
C11A 0.0570(10) 0.0623(11) 0.0489(10) 0.0166(9) 0.0086(8) 0.0027(8)
C11B 0.1041(17) 0.0489(9) 0.0459(9) 0.0319(10) 0.0305(10) 0.0177(8)
C12A 0.0670(11) 0.0396(8) 0.0674(12) 0.0131(8) 0.0285(9) 0.0027(8)
C12B 0.0731(13) 0.0489(10) 0.0719(13) 0.0158(9) 0.0433(11) 0.0075(9)
C13A 0.0870(14) 0.0439(9) 0.0859(14) 0.0360(10) 0.0339(12) 0.0256(9)
C13B 0.0450(10) 0.0636(11) 0.0735(13) 0.0128(8) 0.0195(9) -0.0026(9)
C14A 0.0819(13) 0.0444(9) 0.0598(10) 0.0309(9) 0.0271(9) 0.0249(8)
C14B 0.0431(9) 0.0528(9) 0.0521(9) 0.0083(7) 0.0127(7) 0.0005(7)
C15A 0.0519(9) 0.0510(9) 0.0461(9) 0.0207(8) 0.0049(7) 0.0142(7)
C15B 0.0500(9) 0.0506(9) 0.0467(8) 0.0244(7) 0.0143(7) 0.0185(7)
C16A 0.0644(11) 0.0656(11) 0.0548(10) 0.0294(9) 0.0046(8) 0.0252(9)
C16B 0.0551(10) 0.0635(11) 0.0517(10) 0.0233(9) 0.0022(8) 0.0211(8)
C17A 0.0673(11) 0.0493(9) 0.0537(10) 0.0282(8) 0.0129(8) 0.0220(8)
C17B 0.0444(9) 0.0566(10) 0.0498(9) 0.0152(7) 0.0058(7) 0.0157(8)
N1A 0.0447(7) 0.0368(6) 0.0466(7) 0.0166(5) 0.0114(6) 0.0091(5)
N1B 0.0432(7) 0.0438(7) 0.0450(7) 0.0162(6) 0.0137(6) 0.0177(5)
O1A 0.0418(7) 0.0585(8) 0.0975(10) 0.0183(6) 0.0212(7) 0.0079(7)
O1B 0.0782(9) 0.0517(7) 0.0823(9) 0.0379(7) 0.0373(7) 0.0308(6)
O2A 0.0813(9) 0.0575(7) 0.0601(8) 0.0179(7) 0.0396(7) 0.0208(6)
O2B 0.0677(8) 0.0458(6) 0.0519(7) 0.0111(6) 0.0213(6) 0.0005(5)
O3A 0.0600(8) 0.0635(8) 0.0764(9) 0.0067(7) -0.0095(7) 0.0261(7)
O3B 0.0633(8) 0.0541(7) 0.0765(9) 0.0214(6) 0.0129(7) 0.0332(6)
S1A 0.0464(2) 0.0416(2) 0.0574(2) 0.01393(17) 0.02450(19) 0.01016(17)
S1B 0.0567(2) 0.0362(2) 0.0518(2) 0.01897(17) 0.02448(19) 0.01275(16)

loop_
_atom_type_symbol
_atom_type_description
_atom_type_scat_dispersion_real
_atom_type_scat_dispersion_imag
_atom_type_scat_source
C C 0.0033 0.0016 'International Tables Vol C Tables 4.2.6.8 and 6.1.1.4'
H H 0.0000 0.0000 'International Tables Vol C Tables 4.2.6.8 and 6.1.1.4'
N N 0.0061 0.0033 'International Tables Vol C Tables 4.2.6.8 and 6.1.1.4'
O O 0.0106 0.0060 'International Tables Vol C Tables 4.2.6.8 and 6.1.1.4'
S S 0.1246 0.1234 'International Tables Vol C Tables 4.2.6.8 and 6.1.1.4'

loop_
_geom_angle_atom_site_label_1
_geom_angle_atom_site_label_2
_geom_angle_atom_site_label_3
_geom_angle
C2A C1A C6A 121.90(15)
C2A C1A N1A 130.49(15)
C6A C1A N1A 107.60(13)
C2B C1B C6B 121.92(15)
C2B C1B N1B 130.29(15)
C6B C1B N1B 107.79(13)
C3A C2A C1A 117.45(16)
C3A C2A H2A 121.3
C1A C2A H2A 121.3
C3B C2B C1B 117.40(17)
C3B C2B H2B 121.3
C1B C2B H2B 121.3
C2A C3A C4A 121.67(16)
C2A C3A H3A 119.2
C4A C3A H3A 119.2
C2B C3B C4B 121.58(17)
C2B C3B H3B 119.2
C4B C3B H3B 119.2
C5A C4A C3A 120.92(17)
C5A C4A H4A 119.5
C3A C4A H4A 119.5
C5B C4B C3B 121.08(17)
C5B C4B H4B 119.5
C3B C4B H4B 119.5
C4A C5A C6A 118.87(16)
C4A C5A H5A 120.6
C6A C5A H5A 120.6
C4B C5B C6B 118.72(16)
C4B C5B H5B 120.6
C6B C5B H5B 120.6
C5A C6A C1A 119.19(14)
C5A C6A C7A 134.54(15)
C1A C6A C7A 106.27(13)
C5B C6B C1B 119.29(14)
C5B C6B C7B 134.51(15)
C1B C6B C7B 106.19(13)
C8A C7A C6A 108.37(13)
C8A C7A C15A 109.33(14)
C6A C7A C15A 142.31(14)
C8B C7B C6B 108.49(13)
C8B C7B C15B 109.08(14)
C6B C7B C15B 142.41(14)
C7A C8A N1A 110.37(13)
C7A C8A C17A 115.56(14)
N1A C8A C17A 134.06(14)
C7B C8B N1B 110.48(14)
C7B C8B C17B 115.87(14)
N1B C8B C17B 133.65(14)
C10A C9A C14A 121.70(15)
C10A C9A S1A 119.24(13)
C14A C9A S1A 119.04(13)
C10B C9B C14B 121.83(15)
C10B C9B S1B 118.86(13)
C14B C9B S1B 119.31(12)
C11A C10A C9A 118.95(17)
C11A C10A H10A 120.5
C9A C10A H10A 120.5
C9B C10B C11B 118.34(18)
C9B C10B H10B 120.8
C11B C10B H10B 120.8
C12A C11A C10A 120.02(18)
C12A C11A H11A 120.0
C10A C11A H11A 120.0
C12B C11B C10B 120.29(18)
C12B C11B H11B 119.9
C10B C11B H11B 119.9
C11A C12A C13A 120.74(17)
C11A C12A H12A 119.6
C13A C12A H12A 119.6
C11B C12B C13B 120.56(17)
C11B C12B H12B 119.7
C13B C12B H12B 119.7
C12A C13A C14A 120.55(18)
C12A C13A H13A 119.7
C14A C13A H13A 119.7
C12B C13B C14B 120.44(19)
C12B C13B H13B 119.8
C14B C13B H13B 119.8
C13A C14A C9A 118.03(18)
C13A C14A H14A 121.0
C9A C14A H14A 121.0
C13B C14B C9B 118.47(17)
C13B C14B H14B 120.8
C9B C14B H14B 120.8
O3A C15A C7A 129.48(16)
O3A C15A C16A 124.52(16)
C7A C15A C16A 106.00(14)
O3B C15B C7B 129.37(16)
O3B C15B C16B 124.58(15)
C7B C15B C16B 106.05(14)
C15A C16A C17A 108.11(14)
C15A C16A H16A 110.1
C17A C16A H16A 110.1
C15A C16A H16B 110.1
C17A C16A H16B 110.1
H16A C16A H16B 108.4
C15B C16B C17B 108.15(14)
C15B C16B H16C 110.1
C17B C16B H16C 110.1
C15B C16B H16D 110.1
C17B C16B H16D 110.1
H16C C16B H16D 108.4
C8A C17A C16A 101.00(13)
C8A C17A H17A 111.6
C16A C17A H17A 111.6
C8A C17A H17B 111.6
C16A C17A H17B 111.6
H17A C17A H17B 109.4
C8B C17B C16B 100.85(13)
C8B C17B H17C 111.6
C16B C17B H17C 111.6
C8B C17B H17D 111.6
C16B C17B H17D 111.6
H17C C17B H17D 109.4
C8A N1A C1A 107.38(12)
C8A N1A S1A 124.58(11)
C1A N1A S1A 127.90(11)
C8B N1B C1B 107.02(12)
C8B N1B S1B 124.27(11)
C1B N1B S1B 128.00(11)
O1A S1A O2A 121.68(9)
O1A S1A N1A 105.98(7)
O2A S1A N1A 105.50(8)
O1A S1A C9A 109.32(8)
O2A S1A C9A 108.57(8)
N1A S1A C9A 104.38(7)
O2B S1B O1B 121.55(8)
O2B S1B N1B 105.48(7)
O1B S1B N1B 105.67(7)
O2B S1B C9B 108.96(8)
O1B S1B C9B 109.18(8)
N1B S1B C9B 104.63(7)

loop_
_geom_bond_atom_site_label_1
_geom_bond_atom_site_label_2
_geom_bond_distance
C1A C2A 1.385(2)
C1A C6A 1.410(2)
C1A N1A 1.4259(19)
C1B C2B 1.385(2)
C1B C6B 1.408(2)
C1B N1B 1.428(2)
C2A C3A 1.380(3)
C2A H2A 0.9300
C2B C3B 1.380(3)
C2B H2B 0.9300
C3A C4A 1.388(3)
C3A H3A 0.9300
C3B C4B 1.392(3)
C3B H3B 0.9300
C4A C5A 1.380(2)
C4A H4A 0.9300
C4B C5B 1.375(2)
C4B H4B 0.9300
C5A C6A 1.393(2)
C5A H5A 0.9300
C5B C6B 1.397(2)
C5B H5B 0.9300
C6A C7A 1.438(2)
C6B C7B 1.438(2)
C7A C8A 1.354(2)
C7A C15A 1.454(2)
C7B C8B 1.350(2)
C7B C15B 1.461(2)
C8A N1A 1.379(2)
C8A C17A 1.489(2)
C8B N1B 1.3836(19)
C8B C17B 1.488(2)
C9A C10A 1.379(2)
C9A C14A 1.383(2)
C9A S1A 1.7552(15)
C9B C10B 1.380(2)
C9B C14B 1.383(2)
C9B S1B 1.7591(15)
C10A C11A 1.378(3)
C10A H10A 0.9300
C10B C11B 1.383(3)
C10B H10B 0.9300
C11A C12A 1.366(3)
C11A H11A 0.9300
C11B C12B 1.371(3)
C11B H11B 0.9300
C12A C13A 1.373(3)
C12A H12A 0.9300
C12B C13B 1.372(3)
C12B H12B 0.9300
C13A C14A 1.381(3)
C13A H13A 0.9300
C13B C14B 1.376(2)
C13B H13B 0.9300
C14A H14A 0.9300
C14B H14B 0.9300
C15A O3A 1.211(2)
C15A C16A 1.529(2)
C15B O3B 1.213(2)
C15B C16B 1.522(2)
C16A C17A 1.532(3)
C16A H16A 0.9700
C16A H16B 0.9700
C16B C17B 1.537(2)
C16B H16C 0.9700
C16B H16D 0.9700
C17A H17A 0.9700
C17A H17B 0.9700
C17B H17C 0.9700
C17B H17D 0.9700
N1A S1A 1.6747(13)
N1B S1B 1.6779(13)
O1A S1A 1.4212(14)
O1B S1B 1.4236(14)
O2A S1A 1.4232(14)
O2B S1B 1.4194(13)

loop_
_geom_hbond_atom_site_label_D
_geom_hbond_atom_site_label_H
_geom_hbond_atom_site_label_A
_geom_hbond_site_symmetry_A
_geom_hbond_distance_DH
_geom_hbond_distance_HA
_geom_hbond_distance_DA
_geom_hbond_angle_DHA
C2A H2A O1A ----- 0.93 2.44 3.007(2) 119
C2B H2B O1B ----- 0.93 2.44 3.010(2) 120
C12B H12B O2A 1_654 0.93 2.46 3.369(3) 166
C5A H5A Cg1 2_666 0.93 2.65 3.550(2) 164
C17B H17C Cg2 2_666 0.97 2.85 3.729(2) 151

loop_
_geom_torsion_atom_site_label_1
_geom_torsion_atom_site_label_2
_geom_torsion_atom_site_label_3
_geom_torsion_atom_site_label_4
_geom_torsion
C6A C1A C2A C3A 0.5(2)
N1A C1A C2A C3A 179.23(15)
C6B C1B C2B C3B 0.1(2)
N1B C1B C2B C3B -179.08(16)
C1A C2A C3A C4A -0.1(3)
C1B C2B C3B C4B 0.7(3)
C2A C3A C4A C5A -0.6(3)
C2B C3B C4B C5B -0.7(3)
C3A C4A C5A C6A 0.8(3)
C3B C4B C5B C6B 0.0(3)
C4A C5A C6A C1A -0.4(2)
C4A C5A C6A C7A -179.85(16)
C2A C1A C6A C5A -0.3(2)
N1A C1A C6A C5A -179.22(13)
C2A C1A C6A C7A 179.30(14)
N1A C1A C6A C7A 0.35(16)
C4B C5B C6B C1B 0.8(2)
C4B C5B C6B C7B -179.66(16)
C2B C1B C6B C5B -0.9(2)
N1B C1B C6B C5B 178.48(13)
C2B C1B C6B C7B 179.50(14)
N1B C1B C6B C7B -1.16(16)
C5A C6A C7A C8A 179.87(16)
C1A C6A C7A C8A 0.39(16)
C5A C6A C7A C15A -0.1(3)
C1A C6A C7A C15A -179.6(2)
C5B C6B C7B C8B -179.42(16)
C1B C6B C7B C8B 0.15(17)
C5B C6B C7B C15B 2.2(3)
C1B C6B C7B C15B -178.21(19)
C6A C7A C8A N1A -1.02(17)
C15A C7A C8A N1A 178.98(13)
C6A C7A C8A C17A -179.87(13)
C15A C7A C8A C17A 0.12(19)
C6B C7B C8B N1B 0.98(17)
C15B C7B C8B N1B 179.92(13)
C6B C7B C8B C17B -178.83(13)
C15B C7B C8B C17B 0.12(19)
C14A C9A C10A C11A 0.8(3)
S1A C9A C10A C11A 179.04(13)
C14B C9B C10B C11B -2.2(2)
S1B C9B C10B C11B 178.29(12)
C9A C10A C11A C12A 0.1(3)
C9B C10B C11B C12B 2.0(3)
C10A C11A C12A C13A -0.9(3)
C10B C11B C12B C13B 0.1(3)
C11A C12A C13A C14A 0.7(3)
C11B C12B C13B C14B -2.1(3)
C12A C13A C14A C9A 0.2(3)
C10A C9A C14A C13A -1.0(3)
S1A C9A C14A C13A -179.20(14)
C12B C13B C14B C9B 1.9(3)
C10B C9B C14B C13B 0.3(3)
S1B C9B C14B C13B 179.80(14)
C8A C7A C15A O3A 179.85(19)
C6A C7A C15A O3A -0.2(4)
C8A C7A C15A C16A -0.11(19)
C6A C7A C15A C16A 179.9(2)
C8B C7B C15B O3B 179.72(17)
C6B C7B C15B O3B -1.9(3)
C8B C7B C15B C16B -0.37(18)
C6B C7B C15B C16B 177.98(19)
O3A C15A C16A C17A -179.90(18)
C7A C15A C16A C17A 0.1(2)
O3B C15B C16B C17B -179.60(16)
C7B C15B C16B C17B 0.49(19)
C7A C8A C17A C16A -0.07(19)
N1A C8A C17A C16A -178.58(17)
C15A C16A C17A C8A 0.00(19)
C7B C8B C17B C16B 0.19(19)
N1B C8B C17B C16B -179.56(16)
C15B C16B C17B C8B -0.40(18)
C7A C8A N1A C1A 1.23(16)
C17A C8A N1A C1A 179.79(16)
C7A C8A N1A S1A 177.23(10)
C17A C8A N1A S1A -4.2(2)
C2A C1A N1A C8A -179.78(16)
C6A C1A N1A C8A -0.95(16)
C2A C1A N1A S1A 4.4(2)
C6A C1A N1A S1A -176.78(10)
C7B C8B N1B C1B -1.70(16)
C17B C8B N1B C1B 178.06(16)
C7B C8B N1B S1B -172.72(11)
C17B C8B N1B S1B 7.0(2)
C2B C1B N1B C8B -178.99(16)
C6B C1B N1B C8B 1.75(16)
C2B C1B N1B S1B -8.4(2)
C6B C1B N1B S1B 172.33(11)
C8A N1A S1A O1A 156.83(13)
C1A N1A S1A O1A -28.01(14)
C8A N1A S1A O2A 26.56(14)
C1A N1A S1A O2A -158.28(13)
C8A N1A S1A C9A -87.78(14)
C1A N1A S1A C9A 87.38(13)
C10A C9A S1A O1A 31.18(15)
C14A C9A S1A O1A -150.53(14)
C10A C9A S1A O2A 166.00(13)
C14A C9A S1A O2A -15.71(16)
C10A C9A S1A N1A -81.84(14)
C14A C9A S1A N1A 96.45(14)
C8B N1B S1B O2B -31.16(14)
C1B N1B S1B O2B 159.75(13)
C8B N1B S1B O1B -161.07(12)
C1B N1B S1B O1B 29.84(15)
C8B N1B S1B C9B 83.72(14)
C1B N1B S1B C9B -85.37(14)
C10B C9B S1B O2B -161.96(12)
C14B C9B S1B O2B 18.49(15)
C10B C9B S1B O1B -27.11(15)
C14B C9B S1B O1B 153.34(13)
C10B C9B S1B N1B 85.62(13)
C14B C9B S1B N1B -93.92(13)

_cod_database_fobs_code 2241017
